data_4022915
loop_
_publ_author_name
'Vincent Rodeschini'
'Nigel S. Simpkins'
'Claire Wilson'

_publ_section_title
;
 Kinetic Resolution in a Bridgehead Lithiation Mediated by a Chiral
 Bis-lithium Amide: Assignment of the Absolute Configuration of Clusianone
;
_journal_name_full 'Journal of Organic Chemistry'
_journal_page_first 4265
_journal_page_last 4267
_journal_paper_doi 10.1021/jo070225t
_journal_volume 72
_journal_year 2007
_chemical_absolute_configuration ad
_chemical_formula_sum 'C29 H39 Br O3'
_chemical_formula_weight 515.51
_chemical_name_systematic
; 
 ? 
;
_space_group_IT_number 1
_symmetry_cell_setting triclinic
_symmetry_space_group_name_Hall 'P 1'
_symmetry_space_group_name_H-M 'P 1'
_atom_sites_solution_hydrogens 'geom, OH and sp2 bound Me from difmap'
_atom_sites_solution_primary direct
_atom_sites_solution_secondary difmap
_audit_creation_method SHELXL-97
_cell_angle_alpha 78.166(1)
_cell_angle_beta 82.396(1)
_cell_angle_gamma 64.257(1)
_cell_formula_units_Z 3
_cell_length_a 10.5116(9)
_cell_length_b 11.2613(10)
_cell_length_c 19.5145(18)
_cell_measurement_reflns_used 6723
_cell_measurement_temperature 150(2)
_cell_measurement_theta_max 26.05
_cell_measurement_theta_min 2.3
_cell_volume 2034.1(3)
_computing_cell_refinement 'Bruker SAINT version 6.36a (Bruker, 2000)'
_computing_data_collection 'Bruker SMART version 5.625 (Bruker, 2001)'
_computing_data_reduction 'Bruker SAINT; Bruker SHELXTL (Bruker, 2001)'
_computing_publication_material 'enCIFer (CCDC, 2003); PLATON (Spek, 2003)'
_computing_structure_refinement 'SHELXL-97 (Sheldrick, 1997)'
_computing_structure_solution 'SHELXS-97 (Sheldrick, 1990)'
_diffrn_ambient_temperature 150(2)
_diffrn_measured_fraction_theta_full 0.980
_diffrn_measured_fraction_theta_max 0.980
_diffrn_measurement_device_type 'Bruker SMART APEX CCD area detector'
_diffrn_measurement_method \w
_diffrn_radiation_monochromator graphite
_diffrn_radiation_source ' sealed tube'
_diffrn_radiation_type MoK\a
_diffrn_radiation_wavelength 0.71073
_diffrn_reflns_av_R_equivalents 0.009
_diffrn_reflns_av_sigmaI/netI 0.0354
_diffrn_reflns_limit_h_max 13
_diffrn_reflns_limit_h_min -13
_diffrn_reflns_limit_k_max 14
_diffrn_reflns_limit_k_min -13
_diffrn_reflns_limit_l_max 25
_diffrn_reflns_limit_l_min -25
_diffrn_reflns_number 17426
_diffrn_reflns_theta_full 27.50
_diffrn_reflns_theta_max 27.50
_diffrn_reflns_theta_min 2.30
_diffrn_standards_decay_% 0
_diffrn_standards_number 0
_exptl_absorpt_coefficient_mu 1.542
_exptl_absorpt_correction_T_max 1.000
_exptl_absorpt_correction_T_min 0.818
_exptl_absorpt_correction_type multi-scan
_exptl_absorpt_process_details 'Bruker SADABS v2.05'
_exptl_crystal_colour colourless
_exptl_crystal_density_diffrn 1.263
_exptl_crystal_density_method 'not measured'
_exptl_crystal_description block
_exptl_crystal_F_000 816
_exptl_crystal_size_max 0.44
_exptl_crystal_size_mid 0.36
_exptl_crystal_size_min 0.28
_refine_diff_density_max 0.852
_refine_diff_density_min -0.263
_refine_diff_density_rms 0.066
_refine_ls_abs_structure_details 'Flack H D (1983), Acta Cryst. A39, 876-881'
_refine_ls_abs_structure_Flack -0.017(4)
_refine_ls_extinction_method none
_refine_ls_goodness_of_fit_ref 0.988
_refine_ls_hydrogen_treatment constr
_refine_ls_matrix_type full
_refine_ls_number_parameters 907
_refine_ls_number_reflns 15690
_refine_ls_number_restraints 3
_refine_ls_restrained_S_all 0.988
_refine_ls_R_factor_all 0.0485
_refine_ls_R_factor_gt 0.0406
_refine_ls_shift/su_max 0.000
_refine_ls_shift/su_mean 0.000
_refine_ls_structure_factor_coef Fsqd
_refine_ls_weighting_details 'calc w=1/[\s^2^(Fo^2^)+(0.0691P)^2^] where P=(Fo^2^+2Fc^2^)/3'
_refine_ls_weighting_scheme calc
_refine_ls_wR_factor_gt 0.0966
_refine_ls_wR_factor_ref 0.1006
_reflns_number_gt 13753
_reflns_number_total 15690
_reflns_threshold_expression >2\s(I)
_cod_data_source_file jo070225tsi20070202_120258.cif
_cod_data_source_block (+)12
_cod_depositor_comments
;
The following automatic conversions were performed:
'_symmetry_cell_setting' value 'Triclinic' changed to 'triclinic'
according to '/home/saulius/struct/CIF-dictionaries/cif_core.dic'
dictionary named 'cif_core.dic' version 2.4.1 from 2010-06-29.

Automatic conversion script
Id: cif_fix_enum 1527 2010-12-29 10:47:43Z saulius 
;
_cod_database_code 4022915

loop_
_symmetry_equiv_pos_as_xyz
'x, y, z'

loop_
_atom_site_label
_atom_site_type_symbol
_atom_site_fract_x
_atom_site_fract_y
_atom_site_fract_z
_atom_site_U_iso_or_equiv
_atom_site_adp_type
_atom_site_occupancy
_atom_site_symmetry_multiplicity
_atom_site_calc_flag
_atom_site_refinement_flags
Br1 Br 0.16192(3) 0.33469(3) 0.43111(2) 0.03804(9) Uani 1 1 d .
C1 C 0.6432(3) 0.7132(3) 0.26238(15) 0.0206(6) Uani 1 1 d .
O2 O 0.6406(2) 0.6323(2) 0.15789(11) 0.0287(5) Uani 1 1 d .
C2 C 0.5704(3) 0.6941(3) 0.20485(15) 0.0210(6) Uani 1 1 d .
C3 C 0.4177(3) 0.7556(3) 0.20549(15) 0.0222(6) Uani 1 1 d .
H3A H 0.3717 0.7466 0.1694 0.027 Uiso 1 1 calc R
O4 O 0.1996(2) 0.9013(2) 0.25451(11) 0.0266(5) Uani 1 1 d .
C4 C 0.3393(3) 0.8252(3) 0.25596(15) 0.0215(6) Uani 1 1 d .
C5 C 0.4009(3) 0.8306(3) 0.31981(15) 0.0193(6) Uani 1 1 d .
C6 C 0.4222(3) 0.9600(3) 0.30814(16) 0.0237(6) Uani 1 1 d .
H6A H 0.3289 1.0376 0.3041 0.028 Uiso 1 1 calc R
H6B H 0.4666 0.9618 0.3494 0.028 Uiso 1 1 calc R
C7 C 0.5153(3) 0.9730(3) 0.24198(16) 0.0245(6) Uani 1 1 d .
H7A H 0.4629 0.9782 0.2014 0.029 Uiso 1 1 calc R
C8 C 0.6610(3) 0.8502(3) 0.23900(16) 0.0245(6) Uani 1 1 d .
C8B C 0.7660(4) 0.8559(4) 0.28552(19) 0.0330(7) Uani 1 1 d .
H8BA H 0.7762 0.9400 0.2702 0.049 Uiso 1 1 calc R
H8BB H 0.8582 0.7805 0.2813 0.049 Uiso 1 1 calc R
H8BC H 0.7301 0.8509 0.3345 0.049 Uiso 1 1 calc R
C8A C 0.7216(4) 0.8593(4) 0.16291(18) 0.0341(8) Uani 1 1 d .
H8AA H 0.7324 0.9432 0.1489 0.051 Uiso 1 1 calc R
H8AB H 0.6569 0.8568 0.1319 0.051 Uiso 1 1 calc R
H8AC H 0.8140 0.7837 0.1594 0.051 Uiso 1 1 calc R
O9 O 0.6139(2) 0.7204(2) 0.38632(11) 0.0259(4) Uani 1 1 d .
H9 H 0.5848 0.6872 0.4242 0.039 Uiso 1 1 calc R
C9 C 0.5475(3) 0.7127(3) 0.32960(15) 0.0202(6) Uani 1 1 d .
H9A H 0.5360 0.6271 0.3397 0.024 Uiso 1 1 calc R
C10 C 0.7903(3) 0.5913(3) 0.27482(17) 0.0266(7) Uani 1 1 d .
H10A H 0.8580 0.6046 0.2371 0.032 Uiso 1 1 calc R
H10B H 0.8237 0.5928 0.3196 0.032 Uiso 1 1 calc R
C11 C 0.7966(3) 0.4545(3) 0.27734(18) 0.0319(7) Uani 1 1 d .
H11A H 0.7984 0.4308 0.2331 0.038 Uiso 1 1 calc R
C12 C 0.8002(4) 0.3632(3) 0.3319(2) 0.0353(8) Uani 1 1 d .
C13 C 0.7818(5) 0.3840(4) 0.4064(2) 0.0476(10) Uani 1 1 d .
H13A H 0.7816 0.4704 0.4082 0.071 Uiso 1 1 calc R
H13B H 0.8598 0.3123 0.4331 0.071 Uiso 1 1 calc R
H13C H 0.6919 0.3829 0.4269 0.071 Uiso 1 1 calc R
C14 C 0.8226(5) 0.2257(4) 0.3225(3) 0.0558(11) Uani 1 1 d .
H14A H 0.8288 0.2220 0.2723 0.084 Uiso 1 1 calc R
H14B H 0.7431 0.2067 0.3453 0.084 Uiso 1 1 calc R
H14C H 0.9106 0.1590 0.3436 0.084 Uiso 1 1 calc R
C15 C 0.3005(3) 0.8265(3) 0.38558(15) 0.0236(6) Uani 1 1 d .
H15A H 0.3454 0.8270 0.4270 0.028 Uiso 1 1 calc R
H15B H 0.2117 0.9090 0.3796 0.028 Uiso 1 1 calc R
C16 C 0.2638(3) 0.7077(3) 0.40056(15) 0.0231(6) Uani 1 1 d .
C17 C 0.1430(3) 0.7145(3) 0.37385(16) 0.0264(6) Uani 1 1 d .
H17A H 0.0814 0.7962 0.3478 0.032 Uiso 1 1 calc R
C18 C 0.1118(3) 0.6050(3) 0.38458(16) 0.0287(7) Uani 1 1 d .
H18A H 0.0289 0.6116 0.3665 0.034 Uiso 1 1 calc R
C19 C 0.2011(3) 0.4867(3) 0.42145(17) 0.0268(7) Uani 1 1 d .
C20 C 0.3181(3) 0.4772(3) 0.45103(17) 0.0281(7) Uani 1 1 d .
H20A H 0.3772 0.3957 0.4782 0.034 Uiso 1 1 calc R
C21 C 0.3485(3) 0.5880(3) 0.44065(16) 0.0260(6) Uani 1 1 d .
H21A H 0.4285 0.5819 0.4613 0.031 Uiso 1 1 calc R
C22 C 0.5253(4) 1.1080(3) 0.23289(18) 0.0318(7) Uani 1 1 d .
H22A H 0.5610 1.1136 0.2760 0.038 Uiso 1 1 calc R
H22B H 0.5940 1.1125 0.1937 0.038 Uiso 1 1 calc R
C23 C 0.3850(4) 1.2252(3) 0.21839(18) 0.0327(7) Uani 1 1 d .
H23A H 0.3176 1.2095 0.1981 0.039 Uiso 1 1 calc R
C24 C 0.3454(4) 1.3478(3) 0.23092(17) 0.0335(8) Uani 1 1 d .
C25 C 0.4378(5) 1.3916(4) 0.2616(2) 0.0435(9) Uani 1 1 d .
H25A H 0.5195 1.3129 0.2815 0.065 Uiso 1 1 calc R
H25B H 0.3840 1.4436 0.2985 0.065 Uiso 1 1 calc R
H25C H 0.4706 1.4470 0.2248 0.065 Uiso 1 1 calc R
C26 C 0.1984(5) 1.4545(4) 0.2144(2) 0.0497(10) Uani 1 1 d .
H26A H 0.1497 1.4195 0.1901 0.075 Uiso 1 1 calc R
H26B H 0.2055 1.5328 0.1844 0.075 Uiso 1 1 calc R
H26C H 0.1450 1.4804 0.2581 0.075 Uiso 1 1 calc R
C27 C 0.1271(4) 0.9024(4) 0.19695(19) 0.0358(8) Uani 1 1 d .
H27A H 0.0265 0.9617 0.2021 0.054 Uiso 1 1 calc R
H27B H 0.1378 0.8116 0.1966 0.054 Uiso 1 1 calc R
H27C H 0.1674 0.9346 0.1529 0.054 Uiso 1 1 calc R
Br2 Br -0.09055(4) 1.18443(4) 0.69025(2) 0.04594(11) Uani 1 1 d .
C101 C 0.6714(3) 0.6807(3) 0.62519(14) 0.0182(6) Uani 1 1 d .
O102 O 0.5661(2) 0.6530(2) 0.53057(11) 0.0252(5) Uani 1 1 d .
C102 C 0.5888(3) 0.7289(3) 0.55872(15) 0.0197(6) Uani 1 1 d .
C103 C 0.5477(3) 0.8672(3) 0.52565(16) 0.0218(6) Uani 1 1 d .
H10C H 0.5030 0.8981 0.4822 0.026 Uiso 1 1 calc R
O104 O 0.5615(2) 1.0744(2) 0.52288(11) 0.0271(5) Uani 1 1 d .
C104 C 0.5724(3) 0.9530(3) 0.55606(16) 0.0222(6) Uani 1 1 d .
C105 C 0.6263(3) 0.9192(3) 0.62796(15) 0.0209(6) Uani 1 1 d .
C106 C 0.7860(3) 0.8817(3) 0.61914(16) 0.0241(6) Uani 1 1 d .
H10D H 0.8016 0.9620 0.5972 0.029 Uiso 1 1 calc R
H10E H 0.8269 0.8500 0.6659 0.029 Uiso 1 1 calc R
C107 C 0.8614(3) 0.7726(3) 0.57380(16) 0.0219(6) Uani 1 1 d .
H10F H 0.8181 0.8099 0.5271 0.026 Uiso 1 1 calc R
C108 C 0.8359(3) 0.6443(3) 0.60217(16) 0.0216(6) Uani 1 1 d .
C18B C 0.8810(3) 0.5591(3) 0.54348(18) 0.0279(7) Uani 1 1 d .
H18B H 0.9809 0.5364 0.5295 0.042 Uiso 1 1 calc R
H18C H 0.8231 0.6099 0.5030 0.042 Uiso 1 1 calc R
H18D H 0.8679 0.4769 0.5605 0.042 Uiso 1 1 calc R
C18A C 0.9306(3) 0.5610(3) 0.66407(18) 0.0287(7) Uani 1 1 d .
H18E H 1.0296 0.5401 0.6491 0.043 Uiso 1 1 calc R
H18F H 0.9188 0.4778 0.6799 0.043 Uiso 1 1 calc R
H18G H 0.9034 0.6122 0.7027 0.043 Uiso 1 1 calc R
O109 O 0.6683(2) 0.7570(2) 0.73383(11) 0.0277(5) Uani 1 1 d .
H109 H 0.6065 0.7570 0.7659 0.042 Uiso 1 1 calc R
C109 C 0.6069(3) 0.7958(3) 0.66796(15) 0.0193(6) Uani 1 1 d .
H10G H 0.5033 0.8199 0.6762 0.023 Uiso 1 1 calc R
C110 C 0.6523(3) 0.5567(3) 0.66737(16) 0.0233(6) Uani 1 1 d .
H11B H 0.6828 0.4884 0.6366 0.028 Uiso 1 1 calc R
H11C H 0.7165 0.5188 0.7068 0.028 Uiso 1 1 calc R
C111 C 0.5059(3) 0.5804(3) 0.69649(16) 0.0247(6) Uani 1 1 d .
H11D H 0.4626 0.6500 0.7238 0.030 Uiso 1 1 calc R
C112 C 0.4286(4) 0.5176(4) 0.68939(18) 0.0339(8) Uani 1 1 d .
C113 C 0.2898(4) 0.5442(5) 0.7307(2) 0.0525(11) Uani 1 1 d .
H11E H 0.2943 0.4612 0.7605 0.079 Uiso 1 1 calc R
H11F H 0.2134 0.5772 0.6983 0.079 Uiso 1 1 calc R
H11G H 0.2716 0.6114 0.7600 0.079 Uiso 1 1 calc R
C114 C 0.4708(7) 0.4174(6) 0.6404(3) 0.0771(17) Uani 1 1 d .
H11H H 0.3983 0.4485 0.6060 0.116 Uiso 1 1 calc R
H11I H 0.4800 0.3307 0.6673 0.116 Uiso 1 1 calc R
H11J H 0.5615 0.4081 0.6159 0.116 Uiso 1 1 calc R
C115 C 0.5505(4) 1.0390(3) 0.66892(17) 0.0273(7) Uani 1 1 d .
H11K H 0.5905 1.0130 0.7157 0.033 Uiso 1 1 calc R
H11L H 0.5702 1.1153 0.6435 0.033 Uiso 1 1 calc R
C116 C 0.3913(4) 1.0840(3) 0.67835(17) 0.0265(7) Uani 1 1 d .
C117 C 0.3321(4) 1.0261(3) 0.73526(17) 0.0307(7) Uani 1 1 d .
H11M H 0.3908 0.9639 0.7713 0.037 Uiso 1 1 calc R
C118 C 0.1874(4) 1.0578(3) 0.74059(18) 0.0311(7) Uani 1 1 d .
H11N H 0.1473 1.0167 0.7792 0.037 Uiso 1 1 calc R
C119 C 0.1047(4) 1.1501(3) 0.68839(18) 0.0309(7) Uani 1 1 d .
C120 C 0.1582(4) 1.2135(3) 0.63308(18) 0.0305(7) Uani 1 1 d .
H12A H 0.0979 1.2795 0.5987 0.037 Uiso 1 1 calc R
C121 C 0.3025(4) 1.1798(3) 0.62806(17) 0.0288(7) Uani 1 1 d .
H12B H 0.3411 1.2228 0.5897 0.035 Uiso 1 1 calc R
C122 C 1.0169(3) 0.7483(3) 0.56085(19) 0.0278(7) Uani 1 1 d .
H12C H 1.0623 0.7199 0.6063 0.033 Uiso 1 1 calc R
H12D H 1.0662 0.6752 0.5330 0.033 Uiso 1 1 calc R
C123 C 1.0316(3) 0.8712(3) 0.52283(18) 0.0279(7) Uani 1 1 d .
H12E H 0.9807 0.9142 0.4814 0.033 Uiso 1 1 calc R
C124 C 1.1084(3) 0.9273(3) 0.54052(18) 0.0267(7) Uani 1 1 d .
C125 C 1.1081(4) 1.0547(3) 0.4991(2) 0.0339(7) Uani 1 1 d .
H12F H 1.0543 1.0797 0.4571 0.051 Uiso 1 1 calc R
H12G H 1.2055 1.0424 0.4853 0.051 Uiso 1 1 calc R
H12H H 1.0641 1.1257 0.5278 0.051 Uiso 1 1 calc R
C126 C 1.1973(4) 0.8698(3) 0.6032(2) 0.0380(8) Uani 1 1 d .
H12I H 1.1390 0.8563 0.6449 0.057 Uiso 1 1 calc R
H12J H 1.2361 0.9315 0.6095 0.057 Uiso 1 1 calc R
H12K H 1.2749 0.7839 0.5961 0.057 Uiso 1 1 calc R
C127 C 0.5456(4) 1.1040(3) 0.44871(17) 0.0371(8) Uani 1 1 d .
H12L H 0.5383 1.1945 0.4308 0.056 Uiso 1 1 calc R
H12M H 0.4598 1.0981 0.4388 0.056 Uiso 1 1 calc R
H12N H 0.6279 1.0395 0.4258 0.056 Uiso 1 1 calc R
Br3 Br 1.26346(4) 0.13553(4) 0.06146(2) 0.04500(10) Uani 1 1 d .
C201 C 0.4314(3) 0.6734(3) -0.03177(16) 0.0231(6) Uani 1 1 d .
O202 O 0.4929(2) 0.7529(2) -0.14904(11) 0.0290(5) Uani 1 1 d .
C202 C 0.5033(3) 0.6551(3) -0.10413(16) 0.0244(6) Uani 1 1 d .
C203 C 0.5797(3) 0.5207(3) -0.12060(16) 0.0263(7) Uani 1 1 d .
H20B H 0.6254 0.5088 -0.1657 0.032 Uiso 1 1 calc R
O204 O 0.6393(3) 0.2879(2) -0.08792(12) 0.0301(5) Uani 1 1 d .
C204 C 0.5871(3) 0.4131(3) -0.07346(16) 0.0238(6) Uani 1 1 d .
C205 C 0.5310(3) 0.4206(3) 0.00134(15) 0.0234(6) Uani 1 1 d .
C206 C 0.3797(3) 0.4307(3) 0.00731(17) 0.0269(7) Uani 1 1 d .
H20C H 0.3824 0.3467 -0.0023 0.032 Uiso 1 1 calc R
H20D H 0.3409 0.4404 0.0559 0.032 Uiso 1 1 calc R
C207 C 0.2812(3) 0.5484(3) -0.04322(17) 0.0278(7) Uani 1 1 d .
H20E H 0.3232 0.5348 -0.0916 0.033 Uiso 1 1 calc R
C208 C 0.2740(3) 0.6838(3) -0.03262(16) 0.0256(6) Uani 1 1 d .
C28B C 0.1961(4) 0.7912(3) -0.09404(19) 0.0344(7) Uani 1 1 d .
H28A H 0.1002 0.7977 -0.0942 0.052 Uiso 1 1 calc R
H28B H 0.2475 0.7667 -0.1383 0.052 Uiso 1 1 calc R
H28C H 0.1913 0.8777 -0.0886 0.052 Uiso 1 1 calc R
C28A C 0.1875(4) 0.7256(4) 0.03489(18) 0.0328(7) Uani 1 1 d .
H28D H 0.0923 0.7313 0.0328 0.049 Uiso 1 1 calc R
H28E H 0.1809 0.8129 0.0398 0.049 Uiso 1 1 calc R
H28F H 0.2339 0.6591 0.0752 0.049 Uiso 1 1 calc R
O209 O 0.4797(2) 0.5574(2) 0.09008(11) 0.0276(5) Uani 1 1 d .
H209 H 0.5343 0.5750 0.1098 0.041 Uiso 1 1 calc R
C209 C 0.5259(3) 0.5496(3) 0.01931(15) 0.0219(6) Uani 1 1 d .
H20F H 0.6241 0.5443 0.0133 0.026 Uiso 1 1 calc R
C210 C 0.4268(3) 0.8018(3) -0.01262(16) 0.0268(7) Uani 1 1 d .
H21B H 0.3681 0.8791 -0.0464 0.032 Uiso 1 1 calc R
H21C H 0.3789 0.8130 0.0344 0.032 Uiso 1 1 calc R
C211 C 0.5689(3) 0.8059(3) -0.01198(16) 0.0273(7) Uani 1 1 d .
H21D H 0.6357 0.7362 0.0184 0.033 Uiso 1 1 calc R
C212 C 0.6088(4) 0.8963(4) -0.04933(18) 0.0340(8) Uani 1 1 d .
C213 C 0.7522(5) 0.8899(5) -0.0398(2) 0.0506(10) Uani 1 1 d .
H21E H 0.8058 0.8073 -0.0085 0.076 Uiso 1 1 calc R
H21F H 0.7401 0.9671 -0.0195 0.076 Uiso 1 1 calc R
H21G H 0.8038 0.8913 -0.0855 0.076 Uiso 1 1 calc R
C214 C 0.5252(5) 1.0105(4) -0.1027(2) 0.0491(10) Uani 1 1 d .
H21H H 0.4310 1.0130 -0.1035 0.074 Uiso 1 1 calc R
H21I H 0.5735 0.9992 -0.1490 0.074 Uiso 1 1 calc R
H21J H 0.5160 1.0943 -0.0907 0.074 Uiso 1 1 calc R
C215 C 0.6221(4) 0.2953(3) 0.05295(16) 0.0278(7) Uani 1 1 d .
H21K H 0.5811 0.3079 0.1010 0.033 Uiso 1 1 calc R
H21N H 0.6126 0.2172 0.0425 0.033 Uiso 1 1 calc R
C216 C 0.7779(4) 0.2612(3) 0.05277(16) 0.0267(7) Uani 1 1 d .
C217 C 0.8285(4) 0.3205(4) 0.09225(19) 0.0363(8) Uani 1 1 d .
H21L H 0.7629 0.3862 0.1185 0.044 Uiso 1 1 calc R
C218 C 0.9711(4) 0.2863(4) 0.0942(2) 0.0404(9) Uani 1 1 d .
H21M H 1.0032 0.3281 0.1213 0.049 Uiso 1 1 calc R
C219 C 1.0665(4) 0.1906(3) 0.05632(18) 0.0312(7) Uani 1 1 d .
C220 C 1.0206(4) 0.1310(3) 0.01634(19) 0.0359(8) Uani 1 1 d .
H22C H 1.0864 0.0664 -0.0103 0.043 Uiso 1 1 calc R
C221 C 0.8773(4) 0.1666(3) 0.01552(19) 0.0351(8) Uani 1 1 d .
H22D H 0.8460 0.1244 -0.0117 0.042 Uiso 1 1 calc R
C222 C 0.1375(4) 0.5405(4) -0.0388(2) 0.0404(8) Uani 1 1 d .
H22E H 0.1097 0.5176 0.0109 0.048 Uiso 1 1 calc R
H22F H 0.0644 0.6287 -0.0582 0.048 Uiso 1 1 calc R
C223 C 0.1454(5) 0.4369(4) -0.0790(2) 0.0458(10) Uani 1 1 d .
H22G H 0.2328 0.3599 -0.0782 0.055 Uiso 1 1 calc R
C224 C 0.0471(4) 0.4388(5) -0.1152(2) 0.0497(10) Uani 1 1 d .
C225 C 0.0748(6) 0.3280(5) -0.1547(2) 0.0595(12) Uani 1 1 d .
H22H H 0.1731 0.2619 -0.1496 0.089 Uiso 1 1 calc R
H22I H 0.0582 0.3647 -0.2044 0.089 Uiso 1 1 calc R
H22J H 0.0111 0.2851 -0.1357 0.089 Uiso 1 1 calc R
C226 C -0.0951(6) 0.5448(10) -0.1178(5) 0.144(4) Uani 1 1 d .
H22K H -0.1395 0.5480 -0.0704 0.215 Uiso 1 1 calc R
H22L H -0.1509 0.5275 -0.1478 0.215 Uiso 1 1 calc R
H22M H -0.0908 0.6306 -0.1371 0.215 Uiso 1 1 calc R
C227 C 0.6929(4) 0.2688(4) -0.15780(19) 0.0390(8) Uani 1 1 d .
H22N H 0.7275 0.1741 -0.1614 0.059 Uiso 1 1 calc R
H22O H 0.7707 0.2964 -0.1696 0.059 Uiso 1 1 calc R
H22P H 0.6173 0.3226 -0.1904 0.059 Uiso 1 1 calc R

loop_
_atom_site_aniso_label
_atom_site_aniso_U_11
_atom_site_aniso_U_22
_atom_site_aniso_U_33
_atom_site_aniso_U_23
_atom_site_aniso_U_13
_atom_site_aniso_U_12
Br1 0.0430(2) 0.03350(18) 0.0469(2) -0.00863(15) 0.00388(16) -0.02544(16)
C1 0.0198(14) 0.0204(14) 0.0234(15) -0.0043(11) -0.0028(11) -0.0091(12)
O2 0.0265(12) 0.0346(12) 0.0262(12) -0.0116(10) 0.0000(9) -0.0115(10)
C2 0.0259(15) 0.0214(14) 0.0181(14) -0.0047(11) -0.0008(12) -0.0118(12)
C3 0.0246(15) 0.0255(15) 0.0207(14) -0.0037(12) -0.0047(11) -0.0133(13)
O4 0.0218(11) 0.0279(11) 0.0279(12) -0.0033(9) -0.0041(9) -0.0082(9)
C4 0.0233(15) 0.0192(14) 0.0247(15) -0.0006(12) -0.0004(12) -0.0130(12)
C5 0.0217(14) 0.0186(13) 0.0186(14) -0.0027(11) -0.0004(11) -0.0097(12)
C6 0.0284(16) 0.0201(14) 0.0247(16) -0.0068(12) -0.0005(12) -0.0109(13)
C7 0.0297(16) 0.0254(15) 0.0231(16) -0.0007(12) -0.0036(12) -0.0168(14)
C8 0.0258(16) 0.0265(16) 0.0257(16) -0.0038(12) 0.0001(12) -0.0158(13)
C8B 0.0319(18) 0.0348(18) 0.040(2) -0.0034(15) -0.0061(15) -0.0212(15)
C8A 0.0354(19) 0.0389(19) 0.0291(18) -0.0015(15) 0.0063(14) -0.0205(16)
O9 0.0298(11) 0.0357(12) 0.0188(10) -0.0034(9) -0.0046(9) -0.0195(10)
C9 0.0260(15) 0.0200(14) 0.0180(14) -0.0033(11) -0.0027(11) -0.0123(12)
C10 0.0234(16) 0.0312(17) 0.0256(16) -0.0033(13) -0.0040(12) -0.0117(14)
C11 0.0246(16) 0.0310(17) 0.0370(19) -0.0122(15) -0.0070(14) -0.0044(14)
C12 0.0291(17) 0.0317(17) 0.043(2) -0.0030(15) -0.0085(15) -0.0099(15)
C13 0.045(2) 0.040(2) 0.047(2) 0.0042(18) -0.0058(19) -0.0114(18)
C14 0.058(3) 0.034(2) 0.075(3) 0.000(2) -0.017(2) -0.020(2)
C15 0.0266(16) 0.0259(15) 0.0202(15) -0.0068(12) 0.0034(12) -0.0128(13)
C16 0.0268(15) 0.0269(15) 0.0206(15) -0.0075(12) 0.0040(12) -0.0158(13)
C17 0.0254(16) 0.0280(16) 0.0241(16) -0.0005(12) -0.0005(12) -0.0114(13)
C18 0.0276(17) 0.0375(17) 0.0265(17) -0.0042(14) -0.0030(13) -0.0186(15)
C19 0.0328(17) 0.0280(16) 0.0271(16) -0.0076(13) 0.0066(13) -0.0206(14)
C20 0.0281(16) 0.0250(16) 0.0287(17) -0.0034(13) -0.0004(13) -0.0095(13)
C21 0.0252(15) 0.0307(16) 0.0244(16) -0.0052(13) -0.0011(12) -0.0134(13)
C22 0.0371(18) 0.0298(17) 0.0321(18) -0.0016(14) -0.0025(14) -0.0188(15)
C23 0.0389(19) 0.0303(17) 0.0319(18) 0.0006(14) -0.0068(15) -0.0182(15)
C24 0.049(2) 0.0310(17) 0.0209(16) 0.0003(13) 0.0035(14) -0.0211(16)
C25 0.056(2) 0.0345(19) 0.045(2) -0.0126(17) 0.0062(18) -0.0234(18)
C26 0.060(3) 0.036(2) 0.041(2) -0.0039(17) -0.0087(19) -0.0083(19)
C27 0.0239(16) 0.044(2) 0.0363(19) -0.0015(16) -0.0110(14) -0.0114(15)
Br2 0.02866(19) 0.0439(2) 0.0535(2) -0.00708(18) 0.00585(16) -0.00698(16)
C101 0.0196(14) 0.0166(13) 0.0187(14) -0.0016(11) -0.0011(11) -0.0084(11)
O102 0.0340(12) 0.0267(11) 0.0220(11) -0.0038(9) -0.0039(9) -0.0187(10)
C102 0.0203(13) 0.0239(14) 0.0176(14) -0.0059(11) 0.0015(11) -0.0111(12)
C103 0.0211(14) 0.0231(14) 0.0208(15) -0.0025(11) -0.0034(11) -0.0088(12)
O104 0.0339(12) 0.0201(10) 0.0270(12) -0.0024(9) 0.0004(9) -0.0124(9)
C104 0.0201(14) 0.0190(14) 0.0253(15) -0.0062(12) 0.0026(12) -0.0062(12)
C105 0.0213(14) 0.0202(14) 0.0231(15) -0.0067(11) -0.0003(11) -0.0092(12)
C106 0.0239(15) 0.0254(15) 0.0277(16) -0.0065(12) -0.0024(12) -0.0135(13)
C107 0.0208(14) 0.0196(14) 0.0260(15) -0.0032(12) -0.0003(12) -0.0098(12)
C108 0.0182(14) 0.0198(14) 0.0255(15) -0.0045(12) -0.0002(11) -0.0068(12)
C18B 0.0257(16) 0.0255(15) 0.0347(18) -0.0113(13) 0.0065(13) -0.0122(13)
C18A 0.0224(15) 0.0265(16) 0.0354(18) 0.0006(13) -0.0056(13) -0.0097(13)
O109 0.0274(12) 0.0378(13) 0.0200(11) -0.0059(10) -0.0025(9) -0.0147(11)
C109 0.0192(14) 0.0224(14) 0.0176(14) -0.0033(11) -0.0030(11) -0.0095(12)
C110 0.0251(15) 0.0215(14) 0.0223(15) 0.0002(11) -0.0026(12) -0.0102(12)
C111 0.0283(16) 0.0258(15) 0.0216(15) -0.0020(12) -0.0041(12) -0.0127(13)
C112 0.043(2) 0.0369(18) 0.0311(18) 0.0074(14) -0.0118(15) -0.0281(17)
C113 0.044(2) 0.070(3) 0.055(3) 0.014(2) -0.0125(19) -0.043(2)
C114 0.122(5) 0.076(4) 0.076(4) -0.025(3) -0.006(3) -0.075(4)
C115 0.0325(17) 0.0243(15) 0.0273(17) -0.0097(13) 0.0003(13) -0.0121(13)
C116 0.0328(18) 0.0182(14) 0.0288(17) -0.0131(13) 0.0018(13) -0.0078(13)
C117 0.0371(19) 0.0260(16) 0.0234(16) -0.0060(13) -0.0017(13) -0.0073(14)
C118 0.0369(19) 0.0242(16) 0.0269(17) -0.0078(13) 0.0061(14) -0.0084(14)
C119 0.0290(18) 0.0231(16) 0.0337(18) -0.0119(14) 0.0039(14) -0.0028(14)
C120 0.0354(18) 0.0201(15) 0.0301(17) -0.0063(13) -0.0019(14) -0.0051(14)
C121 0.0380(19) 0.0211(15) 0.0270(17) -0.0072(13) 0.0033(14) -0.0120(14)
C122 0.0228(16) 0.0293(16) 0.0345(17) -0.0051(13) 0.0001(13) -0.0146(13)
C123 0.0229(16) 0.0292(16) 0.0301(17) -0.0050(13) 0.0015(13) -0.0103(13)
C124 0.0210(15) 0.0224(15) 0.0347(18) -0.0082(13) 0.0054(13) -0.0077(13)
C125 0.0367(19) 0.0257(16) 0.042(2) -0.0054(14) 0.0009(15) -0.0164(15)
C126 0.039(2) 0.0291(17) 0.051(2) -0.0001(15) -0.0123(16) -0.0187(16)
C127 0.056(2) 0.0234(16) 0.0260(17) 0.0027(13) 0.0014(16) -0.0157(16)
Br3 0.0354(2) 0.0459(2) 0.0551(2) -0.00162(18) -0.00721(17) -0.01990(18)
C201 0.0259(15) 0.0254(15) 0.0220(15) -0.0040(12) -0.0019(12) -0.0141(13)
O202 0.0369(13) 0.0254(11) 0.0242(11) -0.0010(9) -0.0010(10) -0.0142(10)
C202 0.0267(15) 0.0306(16) 0.0198(15) -0.0046(12) -0.0041(12) -0.0146(13)
C203 0.0319(17) 0.0325(17) 0.0165(15) -0.0058(13) -0.0012(12) -0.0147(14)
O204 0.0397(13) 0.0261(11) 0.0259(12) -0.0056(9) -0.0026(10) -0.0141(10)
C204 0.0252(15) 0.0245(15) 0.0247(16) -0.0044(12) -0.0064(12) -0.0115(13)
C205 0.0289(16) 0.0248(15) 0.0203(15) -0.0015(12) -0.0041(12) -0.0150(13)
C206 0.0342(17) 0.0273(16) 0.0255(16) -0.0003(12) -0.0046(13) -0.0196(14)
C207 0.0292(17) 0.0319(17) 0.0280(17) -0.0037(13) -0.0064(13) -0.0173(14)
C208 0.0256(16) 0.0268(16) 0.0257(16) -0.0023(12) -0.0054(12) -0.0120(13)
C28B 0.0316(18) 0.0314(18) 0.039(2) -0.0019(14) -0.0075(15) -0.0120(15)
C28A 0.0291(17) 0.0377(18) 0.0356(19) -0.0063(15) -0.0014(14) -0.0176(15)
O209 0.0349(13) 0.0348(12) 0.0181(11) -0.0025(9) -0.0023(9) -0.0198(10)
C209 0.0275(16) 0.0248(15) 0.0179(15) -0.0020(12) -0.0035(12) -0.0151(13)
C210 0.0343(17) 0.0287(16) 0.0212(15) -0.0035(12) 0.0010(13) -0.0178(14)
C211 0.0321(17) 0.0274(16) 0.0260(16) -0.0064(13) -0.0043(13) -0.0142(14)
C212 0.038(2) 0.0371(19) 0.0347(19) -0.0103(15) 0.0022(15) -0.0223(16)
C213 0.047(2) 0.056(3) 0.063(3) -0.013(2) 0.000(2) -0.035(2)
C214 0.061(3) 0.049(2) 0.050(2) 0.0044(19) -0.006(2) -0.039(2)
C215 0.0377(18) 0.0243(15) 0.0219(16) 0.0019(12) -0.0063(13) -0.0148(14)
C216 0.0354(18) 0.0220(15) 0.0220(16) 0.0030(12) -0.0083(13) -0.0123(14)
C217 0.039(2) 0.0352(19) 0.0306(18) -0.0156(15) -0.0048(15) -0.0067(16)
C218 0.041(2) 0.039(2) 0.048(2) -0.0156(17) -0.0146(17) -0.0161(17)
C219 0.0337(18) 0.0288(17) 0.0324(18) 0.0006(14) -0.0037(14) -0.0162(15)
C220 0.038(2) 0.0285(17) 0.0363(19) -0.0094(14) -0.0039(15) -0.0075(15)
C221 0.040(2) 0.0242(16) 0.043(2) -0.0079(14) -0.0149(16) -0.0106(15)
C222 0.0340(19) 0.046(2) 0.049(2) -0.0026(17) -0.0107(16) -0.0235(17)
C223 0.050(2) 0.040(2) 0.057(3) 0.0044(18) -0.0240(19) -0.0272(19)
C224 0.046(2) 0.079(3) 0.038(2) -0.003(2) -0.0068(18) -0.040(2)
C225 0.072(3) 0.082(3) 0.049(3) -0.008(2) -0.017(2) -0.053(3)
C226 0.043(3) 0.227(10) 0.166(8) -0.145(8) -0.027(4) -0.006(5)
C227 0.052(2) 0.0342(19) 0.0346(19) -0.0142(15) 0.0023(16) -0.0187(17)

loop_
_atom_type_symbol
_atom_type_description
_atom_type_scat_dispersion_real
_atom_type_scat_dispersion_imag
_atom_type_scat_source
C C 0.0033 0.0016 'International Tables Vol C Tables 4.2.6.8 and 6.1.1.4'
H H 0.0000 0.0000 'International Tables Vol C Tables 4.2.6.8 and 6.1.1.4'
O O 0.0106 0.0060 'International Tables Vol C Tables 4.2.6.8 and 6.1.1.4'
Br Br -0.2901 2.4595 'International Tables Vol C Tables 4.2.6.8 and 6.1.1.4'

loop_
_geom_angle_atom_site_label_1
_geom_angle_atom_site_label_2
_geom_angle_atom_site_label_3
_geom_angle
C2 C1 C9 105.8(2)
C2 C1 C10 109.3(2)
C9 C1 C10 108.5(2)
C2 C1 C8 109.2(2)
C9 C1 C8 112.9(2)
C10 C1 C8 111.0(2)
O2 C2 C3 120.8(3)
O2 C2 C1 120.6(3)
C3 C2 C1 118.6(2)
C4 C3 C2 121.5(3)
C4 O4 C27 117.7(2)
O4 C4 C3 124.8(3)
O4 C4 C5 112.1(2)
C3 C4 C5 123.1(3)
C4 C5 C6 109.0(2)
C4 C5 C9 109.1(2)
C6 C5 C9 107.4(2)
C4 C5 C15 110.3(2)
C6 C5 C15 109.9(2)
C9 C5 C15 111.0(2)
C7 C6 C5 112.4(2)
C6 C7 C22 108.7(3)
C6 C7 C8 114.0(2)
C22 C7 C8 114.2(3)
C8A C8 C8B 107.4(3)
C8A C8 C7 107.5(3)
C8B C8 C7 110.5(3)
C8A C8 C1 109.9(3)
C8B C8 C1 110.6(2)
C7 C8 C1 110.9(2)
O9 C9 C5 110.7(2)
O9 C9 C1 108.7(2)
C5 C9 C1 110.4(2)
C11 C10 C1 117.3(3)
C12 C11 C10 129.2(3)
C11 C12 C13 124.7(3)
C11 C12 C14 120.6(4)
C13 C12 C14 114.7(3)
C16 C15 C5 115.3(2)
C21 C16 C17 117.7(3)
C21 C16 C15 121.5(3)
C17 C16 C15 120.8(3)
C18 C17 C16 121.4(3)
C19 C18 C17 119.5(3)
C18 C19 C20 121.0(3)
C18 C19 Br1 118.8(2)
C20 C19 Br1 120.2(2)
C19 C20 C21 119.3(3)
C20 C21 C16 121.1(3)
C23 C22 C7 112.4(3)
C24 C23 C22 127.0(3)
C23 C24 C25 124.1(3)
C23 C24 C26 120.5(4)
C25 C24 C26 115.4(3)
C102 C101 C109 106.6(2)
C102 C101 C110 109.0(2)
C109 C101 C110 109.8(2)
C102 C101 C108 108.1(2)
C109 C101 C108 112.3(2)
C110 C101 C108 111.0(2)
O102 C102 C103 119.9(3)
O102 C102 C101 122.1(3)
C103 C102 C101 117.7(2)
C104 C103 C102 120.8(3)
C104 O104 C127 117.1(2)
O104 C104 C103 123.8(3)
O104 C104 C105 112.3(2)
C103 C104 C105 123.8(3)
C104 C105 C109 109.4(2)
C104 C105 C106 107.2(2)
C109 C105 C106 107.5(2)
C104 C105 C115 111.5(2)
C109 C105 C115 110.7(2)
C106 C105 C115 110.4(2)
C107 C106 C105 111.6(2)
C106 C107 C122 109.6(2)
C106 C107 C108 113.0(2)
C122 C107 C108 114.9(2)
C18B C108 C18A 107.5(3)
C18B C108 C107 108.0(2)
C18A C108 C107 109.6(2)
C18B C108 C101 109.2(2)
C18A C108 C101 110.8(2)
C107 C108 C101 111.5(2)
O109 C109 C105 109.6(2)
O109 C109 C101 111.1(2)
C105 C109 C101 110.9(2)
C111 C110 C101 116.0(2)
C112 C111 C110 128.8(3)
C111 C112 C113 120.7(3)
C111 C112 C114 123.3(4)
C113 C112 C114 115.9(4)
C116 C115 C105 113.5(2)
C117 C116 C121 118.5(3)
C117 C116 C115 120.9(3)
C121 C116 C115 120.5(3)
C116 C117 C118 121.1(3)
C119 C118 C117 118.2(3)
C120 C119 C118 122.4(3)
C120 C119 Br2 118.4(3)
C118 C119 Br2 119.0(3)
C119 C120 C121 118.7(3)
C120 C121 C116 121.0(3)
C123 C122 C107 111.3(3)
C124 C123 C122 127.2(3)
C123 C124 C125 121.4(3)
C123 C124 C126 122.8(3)
C125 C124 C126 115.7(3)
C202 C201 C210 109.2(2)
C202 C201 C209 105.7(2)
C210 C201 C209 109.6(2)
C202 C201 C208 108.9(2)
C210 C201 C208 110.6(2)
C209 C201 C208 112.7(2)
O202 C202 C203 120.4(3)
O202 C202 C201 120.5(3)
C203 C202 C201 119.1(3)
C204 C203 C202 121.4(3)
C204 O204 C227 117.5(3)
C203 C204 O204 124.4(3)
C203 C204 C205 123.1(3)
O204 C204 C205 112.4(3)
C204 C205 C206 108.9(2)
C204 C205 C209 107.5(2)
C206 C205 C209 108.4(3)
C204 C205 C215 112.2(3)
C206 C205 C215 108.3(2)
C209 C205 C215 111.4(2)
C207 C206 C205 112.9(2)
C206 C207 C222 108.7(3)
C206 C207 C208 112.2(3)
C222 C207 C208 115.3(3)
C28A C208 C28B 107.2(3)
C28A C208 C207 110.6(3)
C28B C208 C207 108.2(3)
C28A C208 C201 111.3(2)
C28B C208 C201 109.7(3)
C207 C208 C201 109.8(2)
O209 C209 C205 109.2(2)
O209 C209 C201 112.7(2)
C205 C209 C201 110.4(2)
C211 C210 C201 115.7(3)
C212 C211 C210 126.5(3)
C211 C212 C214 126.4(3)
C211 C212 C213 119.9(3)
C214 C212 C213 113.7(3)
C216 C215 C205 117.4(3)
C221 C216 C217 116.9(3)
C221 C216 C215 121.6(3)
C217 C216 C215 121.5(3)
C218 C217 C216 121.8(3)
C217 C218 C219 119.1(3)
C220 C219 C218 120.7(3)
C220 C219 Br3 119.2(3)
C218 C219 Br3 120.1(3)
C219 C220 C221 119.0(3)
C216 C221 C220 122.5(3)
C223 C222 C207 110.9(3)
C224 C223 C222 128.5(4)
C223 C224 C226 122.5(5)
C223 C224 C225 121.6(4)
C226 C224 C225 115.9(4)

loop_
_geom_bond_atom_site_label_1
_geom_bond_atom_site_label_2
_geom_bond_distance
Br1 C19 1.896(3)
C1 C2 1.537(4)
C1 C9 1.545(4)
C1 C10 1.566(4)
C1 C8 1.600(4)
O2 C2 1.227(4)
C2 C3 1.445(4)
C3 C4 1.343(4)
O4 C4 1.342(4)
O4 C27 1.433(4)
C4 C5 1.501(4)
C5 C6 1.536(4)
C5 C9 1.540(4)
C5 C15 1.557(4)
C6 C7 1.535(4)
C7 C22 1.542(4)
C7 C8 1.560(5)
C8 C8A 1.538(4)
C8 C8B 1.548(4)
O9 C9 1.420(3)
C10 C11 1.503(5)
C11 C12 1.312(5)
C12 C13 1.494(6)
C12 C14 1.509(5)
C15 C16 1.511(4)
C16 C21 1.390(4)
C16 C17 1.402(4)
C17 C18 1.377(4)
C18 C19 1.368(5)
C19 C20 1.381(5)
C20 C21 1.387(4)
C22 C23 1.504(5)
C23 C24 1.324(5)
C24 C25 1.495(5)
C24 C26 1.515(6)
Br2 C119 1.913(4)
C101 C102 1.527(4)
C101 C109 1.538(4)
C101 C110 1.549(4)
C101 C108 1.617(4)
O102 C102 1.223(3)
C102 C103 1.451(4)
C103 C104 1.359(4)
O104 C104 1.350(4)
O104 C127 1.432(4)
C104 C105 1.496(4)
C105 C109 1.529(4)
C105 C106 1.538(4)
C105 C115 1.561(4)
C106 C107 1.528(4)
C107 C122 1.530(4)
C107 C108 1.560(4)
C108 C18B 1.539(4)
C108 C18A 1.540(4)
O109 C109 1.415(4)
C110 C111 1.495(4)
C111 C112 1.322(4)
C112 C113 1.509(5)
C112 C114 1.510(6)
C115 C116 1.520(5)
C116 C117 1.384(5)
C116 C121 1.390(5)
C117 C118 1.398(5)
C118 C119 1.374(5)
C119 C120 1.365(5)
C120 C121 1.389(5)
C122 C123 1.491(4)
C123 C124 1.333(5)
C124 C125 1.494(5)
C124 C126 1.496(5)
Br3 C219 1.896(4)
C201 C202 1.519(4)
C201 C210 1.546(4)
C201 C209 1.553(4)
C201 C208 1.609(4)
O202 C202 1.232(4)
C202 C203 1.455(4)
C203 C204 1.341(4)
O204 C204 1.349(4)
O204 C227 1.427(4)
C204 C205 1.505(4)
C205 C206 1.535(4)
C205 C209 1.540(4)
C205 C215 1.556(4)
C206 C207 1.531(4)
C207 C222 1.542(5)
C207 C208 1.548(4)
C208 C28A 1.533(5)
C208 C28B 1.541(5)
O209 C209 1.409(4)
C210 C211 1.516(4)
C211 C212 1.316(5)
C212 C214 1.490(6)
C212 C213 1.513(5)
C215 C216 1.510(5)
C216 C221 1.380(5)
C216 C217 1.397(5)
C217 C218 1.381(5)
C218 C219 1.381(5)
C219 C220 1.373(5)
C220 C221 1.382(5)
C222 C223 1.502(6)
C223 C224 1.318(5)
C224 C226 1.452(8)
C224 C225 1.500(6)

loop_
_geom_hbond_atom_site_label_D
_geom_hbond_atom_site_label_H
_geom_hbond_atom_site_label_A
_geom_hbond_distance_DH
_geom_hbond_distance_HA
_geom_hbond_distance_DA
_geom_hbond_angle_DHA
_geom_hbond_site_symmetry_A
O9 H9 O102 0.84 2.03 2.799(3) 151.5 .
O109 H109 O202 0.84 1.92 2.746(3) 168.8 1_556
O209 H209 O2 0.84 1.92 2.759(3) 173.6 .

loop_
_geom_torsion_atom_site_label_1
_geom_torsion_atom_site_label_2
_geom_torsion_atom_site_label_3
_geom_torsion_atom_site_label_4
_geom_torsion
C9 C1 C2 O2 -146.7(3)
C10 C1 C2 O2 -30.1(4)
C8 C1 C2 O2 91.5(3)
C9 C1 C2 C3 36.1(3)
C10 C1 C2 C3 152.7(3)
C8 C1 C2 C3 -85.7(3)
O2 C2 C3 C4 -179.1(3)
C1 C2 C3 C4 -1.9(4)
C27 O4 C4 C3 3.8(4)
C27 O4 C4 C5 -178.5(3)
C2 C3 C4 O4 169.5(3)
C2 C3 C4 C5 -7.9(4)
O4 C4 C5 C6 -79.5(3)
C3 C4 C5 C6 98.2(3)
O4 C4 C5 C9 163.4(2)
C3 C4 C5 C9 -18.9(4)
O4 C4 C5 C15 41.2(3)
C3 C4 C5 C15 -141.1(3)
C4 C5 C6 C7 -56.4(3)
C9 C5 C6 C7 61.7(3)
C15 C5 C6 C7 -177.5(3)
C5 C6 C7 C22 177.6(3)
C5 C6 C7 C8 -53.7(3)
C6 C7 C8 C8A 164.0(3)
C22 C7 C8 C8A -70.1(3)
C6 C7 C8 C8B -79.0(3)
C22 C7 C8 C8B 46.8(4)
C6 C7 C8 C1 44.0(3)
C22 C7 C8 C1 169.8(2)
C2 C1 C8 C8A -47.2(3)
C9 C1 C8 C8A -164.6(3)
C10 C1 C8 C8A 73.4(3)
C2 C1 C8 C8B -165.6(3)
C9 C1 C8 C8B 77.0(3)
C10 C1 C8 C8B -45.0(3)
C2 C1 C8 C7 71.4(3)
C9 C1 C8 C7 -46.0(3)
C10 C1 C8 C7 -168.0(3)
C4 C5 C9 O9 175.4(2)
C6 C5 C9 O9 57.3(3)
C15 C5 C9 O9 -62.8(3)
C4 C5 C9 C1 54.9(3)
C6 C5 C9 C1 -63.2(3)
C15 C5 C9 C1 176.7(2)
C2 C1 C9 O9 175.9(2)
C10 C1 C9 O9 58.7(3)
C8 C1 C9 O9 -64.7(3)
C2 C1 C9 C5 -62.5(3)
C10 C1 C9 C5 -179.6(2)
C8 C1 C9 C5 56.9(3)
C2 C1 C10 C11 -42.9(4)
C9 C1 C10 C11 71.9(3)
C8 C1 C10 C11 -163.5(3)
C1 C10 C11 C12 -101.8(4)
C10 C11 C12 C13 7.4(6)
C10 C11 C12 C14 -173.2(3)
C4 C5 C15 C16 56.3(3)
C6 C5 C15 C16 176.6(3)
C9 C5 C15 C16 -64.8(3)
C5 C15 C16 C21 87.4(3)
C5 C15 C16 C17 -92.1(3)
C21 C16 C17 C18 -2.4(4)
C15 C16 C17 C18 177.1(3)
C16 C17 C18 C19 -0.7(5)
C17 C18 C19 C20 3.3(5)
C17 C18 C19 Br1 -176.5(2)
C18 C19 C20 C21 -2.7(5)
Br1 C19 C20 C21 177.1(2)
C19 C20 C21 C16 -0.5(5)
C17 C16 C21 C20 3.0(4)
C15 C16 C21 C20 -176.5(3)
C6 C7 C22 C23 -65.5(3)
C8 C7 C22 C23 165.9(3)
C7 C22 C23 C24 155.6(3)
C22 C23 C24 C25 1.0(6)
C22 C23 C24 C26 -178.8(3)
C109 C101 C102 O102 -146.4(3)
C110 C101 C102 O102 -28.0(4)
C108 C101 C102 O102 92.7(3)
C109 C101 C102 C103 39.0(3)
C110 C101 C102 C103 157.4(2)
C108 C101 C102 C103 -81.9(3)
O102 C102 C103 C104 -179.8(3)
C101 C102 C103 C104 -5.1(4)
C127 O104 C104 C103 -10.4(4)
C127 O104 C104 C105 164.8(3)
C102 C103 C104 O104 167.2(3)
C102 C103 C104 C105 -7.5(4)
O104 C104 C105 C109 168.2(2)
C103 C104 C105 C109 -16.5(4)
O104 C104 C105 C106 -75.5(3)
C103 C104 C105 C106 99.7(3)
O104 C104 C105 C115 45.4(3)
C103 C104 C105 C115 -139.3(3)
C104 C105 C106 C107 -53.4(3)
C109 C105 C106 C107 64.1(3)
C115 C105 C106 C107 -175.1(2)
C105 C106 C107 C122 174.7(3)
C105 C106 C107 C108 -55.9(3)
C106 C107 C108 C18B 164.9(3)
C122 C107 C108 C18B -68.4(3)
C106 C107 C108 C18A -78.2(3)
C122 C107 C108 C18A 48.5(3)
C106 C107 C108 C101 44.8(3)
C122 C107 C108 C101 171.5(2)
C102 C101 C108 C18B -46.8(3)
C109 C101 C108 C18B -164.1(2)
C110 C101 C108 C18B 72.7(3)
C102 C101 C108 C18A -165.0(2)
C109 C101 C108 C18A 77.7(3)
C110 C101 C108 C18A -45.6(3)
C102 C101 C108 C107 72.6(3)
C109 C101 C108 C107 -44.7(3)
C110 C101 C108 C107 -168.0(2)
C104 C105 C109 O109 175.2(2)
C106 C105 C109 O109 59.2(3)
C115 C105 C109 O109 -61.5(3)
C104 C105 C109 C101 52.2(3)
C106 C105 C109 C101 -63.8(3)
C115 C105 C109 C101 175.6(2)
C102 C101 C109 O109 174.9(2)
C110 C101 C109 O109 57.1(3)
C108 C101 C109 O109 -66.9(3)
C102 C101 C109 C105 -63.0(3)
C110 C101 C109 C105 179.1(2)
C108 C101 C109 C105 55.2(3)
C102 C101 C110 C111 -65.8(3)
C109 C101 C110 C111 50.6(3)
C108 C101 C110 C111 175.3(2)
C101 C110 C111 C112 127.1(4)
C110 C111 C112 C113 172.0(3)
C110 C111 C112 C114 -8.5(6)
C104 C105 C115 C116 59.7(3)
C109 C105 C115 C116 -62.4(3)
C106 C105 C115 C116 178.7(3)
C105 C115 C116 C117 88.0(4)
C105 C115 C116 C121 -88.9(3)
C121 C116 C117 C118 3.2(5)
C115 C116 C117 C118 -173.7(3)
C116 C117 C118 C119 -1.2(5)
C117 C118 C119 C120 -1.7(5)
C117 C118 C119 Br2 174.9(2)
C118 C119 C120 C121 2.5(5)
Br2 C119 C120 C121 -174.1(2)
C119 C120 C121 C116 -0.4(5)
C117 C116 C121 C120 -2.4(5)
C115 C116 C121 C120 174.5(3)
C106 C107 C122 C123 -61.1(3)
C108 C107 C122 C123 170.4(3)
C107 C122 C123 C124 129.3(3)
C122 C123 C124 C125 -177.1(3)
C122 C123 C124 C126 1.6(5)
C210 C201 C202 O202 -31.6(4)
C209 C201 C202 O202 -149.4(3)
C208 C201 C202 O202 89.3(3)
C210 C201 C202 C203 151.0(3)
C209 C201 C202 C203 33.1(3)
C208 C201 C202 C203 -88.2(3)
O202 C202 C203 C204 -177.0(3)
C201 C202 C203 C204 0.4(4)
C202 C203 C204 O204 170.7(3)
C202 C203 C204 C205 -6.4(5)
C227 O204 C204 C203 1.4(5)
C227 O204 C204 C205 178.7(3)
C203 C204 C205 C206 94.3(3)
O204 C204 C205 C206 -83.1(3)
C203 C204 C205 C209 -23.0(4)
O204 C204 C205 C209 159.7(2)
C203 C204 C205 C215 -145.8(3)
O204 C204 C205 C215 36.9(3)
C204 C205 C206 C207 -55.8(3)
C209 C205 C206 C207 60.9(3)
C215 C205 C206 C207 -178.1(3)
C205 C206 C207 C222 173.9(3)
C205 C206 C207 C208 -57.4(4)
C206 C207 C208 C28A -73.4(3)
C222 C207 C208 C28A 51.8(4)
C206 C207 C208 C28B 169.5(3)
C222 C207 C208 C28B -65.3(4)
C206 C207 C208 C201 49.8(3)
C222 C207 C208 C201 175.0(3)
C202 C201 C208 C28A -170.5(3)
C210 C201 C208 C28A -50.6(3)
C209 C201 C208 C28A 72.5(3)
C202 C201 C208 C28B -52.0(3)
C210 C201 C208 C28B 67.9(3)
C209 C201 C208 C28B -169.0(3)
C202 C201 C208 C207 66.7(3)
C210 C201 C208 C207 -173.4(2)
C209 C201 C208 C207 -50.3(3)
C204 C205 C209 O209 -177.4(2)
C206 C205 C209 O209 65.0(3)
C215 C205 C209 O209 -54.2(3)
C204 C205 C209 C201 58.1(3)
C206 C205 C209 C201 -59.5(3)
C215 C205 C209 C201 -178.6(2)
C202 C201 C209 O209 174.8(2)
C210 C201 C209 O209 57.2(3)
C208 C201 C209 O209 -66.4(3)
C202 C201 C209 C205 -62.8(3)
C210 C201 C209 C205 179.6(2)
C208 C201 C209 C205 56.0(3)
C202 C201 C210 C211 -58.7(3)
C209 C201 C210 C211 56.7(3)
C208 C201 C210 C211 -178.4(2)
C201 C210 C211 C212 122.2(4)
C210 C211 C212 C214 -3.1(6)
C210 C211 C212 C213 176.9(3)
C204 C205 C215 C216 56.2(4)
C206 C205 C215 C216 176.5(3)
C209 C205 C215 C216 -64.3(4)
C205 C215 C216 C221 -97.3(4)
C205 C215 C216 C217 84.9(4)
C221 C216 C217 C218 -0.1(5)
C215 C216 C217 C218 177.7(3)
C216 C217 C218 C219 -0.2(6)
C217 C218 C219 C220 0.8(6)
C217 C218 C219 Br3 -177.1(3)
C218 C219 C220 C221 -1.1(5)
Br3 C219 C220 C221 176.8(3)
C217 C216 C221 C220 -0.2(5)
C215 C216 C221 C220 -178.0(3)
C219 C220 C221 C216 0.8(5)
C206 C207 C222 C223 -77.8(4)
C208 C207 C222 C223 155.2(3)
C207 C222 C223 C224 -145.0(4)
C222 C223 C224 C226 -4.2(9)
C222 C223 C224 C225 177.8(4)

loop_
_cod_related_entry_id
_cod_related_entry_database
_cod_related_entry_code
1 ChemSpider 17614226
